data_4322211
loop_
_publ_author_name
'\'Eva Balogh-Hergovich'
'J\'ozsef Kaizer'
'G\'abor Speier'
'Vilmos F\"ul\"op'
'L\'aszl\'o P\'ark\'anyi'

_publ_contact_author
; Prof. Dr. G\'abor Speier
  Department of Organic Chemistry
  University of Veszpr\'em
  Wartha Vince u. 1
  H-8201 Veszpr\'em
  Hungary
;
_publ_contact_author_email speier@almos.vein.hu
_publ_contact_author_fax '36 (88) 427 492'
_publ_contact_author_phone '36 (88) 422022'
_publ_section_title
;
 Quercetin 2,3-Dioxygenase Mimicking Ring Cleavage of the Flavonolate
 Ligand Assisted by Copper. Synthesis and Characterization of Copper(I)
 Complexes [Cu(PPh~3~)~2~(fla)] (fla = Flavonolate) and
 [Cu(PPh~3~)~2~(O-bs)] (O-bs = O-Benzoylsalicylate)
;
_journal_name_full 'Inorganic Chemistry'
_journal_page_first 3787
_journal_page_last 3795
_journal_paper_doi 10.1021/ic990175d
_journal_volume 38
_journal_year 1999
_chemical_formula_sum 'C53 H45 Cu O5 P2'
_chemical_formula_weight 887.37
_chemical_name_systematic
;
 ?
;
_space_group_IT_number 2
_symmetry_cell_setting triclinic
_symmetry_space_group_name_Hall '-P 1'
_symmetry_space_group_name_H-M 'P -1'
_atom_sites_solution_hydrogens geom
_atom_sites_solution_primary direct
_atom_sites_solution_secondary difmap
_audit_creation_method SHELXL
_cell_angle_alpha 80.01(1)
_cell_angle_beta 88.02(1)
_cell_angle_gamma 71.83(1)
_cell_formula_units_Z 4
_cell_length_a 13.154(1)
_cell_length_b 17.991(1)
_cell_length_c 20.495(1)
_cell_measurement_reflns_used 25
_cell_measurement_temperature 293(2)
_cell_measurement_theta_max 39
_cell_measurement_theta_min 36
_cell_volume 4537.5(6)
_computing_cell_refinement 'Enraf-Nonius CAD4 Program'
_computing_data_collection 'Enraf-Nonius CAD4 Program'
_computing_data_reduction 'Enraf-Nonius MoLen: Process'
_computing_structure_refinement 'SHELXL-93 (Sheldrick, 1993)'
_computing_structure_solution 'SHELXS-86 (Sheldrick, 1990)'
_diffrn_ambient_temperature 293(2)
_diffrn_measurement_device 'Enraf-Nonius CAD4'
_diffrn_measurement_method omega/theta
_diffrn_radiation_monochromator graphite
_diffrn_radiation_source 'fine-focus sealed tube'
_diffrn_radiation_type CuKa
_diffrn_radiation_wavelength 1.54180
_diffrn_reflns_av_R_equivalents 0.0000
_diffrn_reflns_av_sigmaI/netI 0.0230
_diffrn_reflns_limit_h_max 16
_diffrn_reflns_limit_h_min 0
_diffrn_reflns_limit_k_max 22
_diffrn_reflns_limit_k_min -20
_diffrn_reflns_limit_l_max 25
_diffrn_reflns_limit_l_min -25
_diffrn_reflns_number 18134
_diffrn_reflns_theta_max 72.95
_diffrn_reflns_theta_min 2.62
_diffrn_standards_decay_% 0
_diffrn_standards_interval_time 1hr
_diffrn_standards_number 3
_exptl_absorpt_coefficient_mu 1.723
_exptl_crystal_colour colourless
_exptl_crystal_density_diffrn 1.299
_exptl_crystal_description block
_exptl_crystal_F_000 1848
_exptl_crystal_size_max 0.30
_exptl_crystal_size_mid 0.23
_exptl_crystal_size_min 0.12
_refine_diff_density_max 0.799
_refine_diff_density_min -0.465
_refine_diff_density_rms 0.043
_refine_ls_extinction_coef 0.00037(4)
_refine_ls_extinction_expression Fc^*^=kFc[1+0.001xFc^2^l^3^/sin(2q)]^-1/4^
_refine_ls_extinction_method SHELXL
_refine_ls_goodness_of_fit_all 1.047
_refine_ls_goodness_of_fit_obs 1.074
_refine_ls_hydrogen_treatment riding
_refine_ls_matrix_type full
_refine_ls_number_parameters 1104
_refine_ls_number_reflns 18134
_refine_ls_number_restraints 42
_refine_ls_restrained_S_all 1.046
_refine_ls_restrained_S_obs 1.073
_refine_ls_R_factor_all 0.0607
_refine_ls_R_factor_obs 0.0403
_refine_ls_shift/esd_max -0.105
_refine_ls_shift/esd_mean 0.004
_refine_ls_structure_factor_coef Fsqd
_refine_ls_weighting_details 'w=1/[s^2^(Fo^2^)+( 0.0642P)^2^+1.5830P] where P=(Fo^2^+2Fc^2^)/3'
_refine_ls_weighting_scheme calc
_refine_ls_wR_factor_all 0.1331
_refine_ls_wR_factor_obs 0.1167
_reflns_number_observed 13502
_reflns_number_total 18134
_reflns_observed_criterion >2sigma(I)
_cod_data_source_file ic990175d_2.cif
_cod_data_source_block bq137
_cod_depositor_comments
;
The following automatic conversions were performed:

'_refine_ls_weighting_scheme' value 'calc w=1/[s^2^(Fo^2^)+(
0.0642P)^2^+1.5830P] where P=(Fo^2^+2Fc^2^)/3' was changed to 'calc'.
New tag '_refine_ls_weighting_details' was created. The value of the
new tag was set to 'w=1/[s^2^(Fo^2^)+( 0.0642P)^2^+1.5830P] where
P=(Fo^2^+2Fc^2^)/3'.

Automatic conversion script
Id: cif_fix_values 3143 2015-03-26 13:38:13Z robertas 
;
_cod_original_cell_volume 4537.5(5)
_cod_database_code 4322211

loop_
_symmetry_equiv_pos_as_xyz
'x, y, z'
'-x, -y, -z'

loop_
_atom_site_aniso_label
_atom_site_aniso_U_11
_atom_site_aniso_U_22
_atom_site_aniso_U_33
_atom_site_aniso_U_23
_atom_site_aniso_U_13
_atom_site_aniso_U_12
Cu1 0.0423(2) 0.0636(2) 0.0360(2) -0.00721(13) 0.00108(11) -0.01803(14)
P1 0.0412(2) 0.0535(3) 0.0355(2) -0.0067(2) 0.0006(2) -0.0163(2)
P2 0.0399(2) 0.0525(3) 0.0338(2) -0.0055(2) 0.0006(2) -0.0136(2)
O10 0.0493(8) 0.0628(10) 0.0585(9) -0.0057(7) -0.0015(7) -0.0132(7)
O11 0.0477(9) 0.0667(11) 0.0871(12) -0.0095(9) -0.0024(8) -0.0200(8)
O12 0.0608(9) 0.0690(10) 0.0467(8) -0.0043(7) 0.0031(7) -0.0172(8)
O13 0.0972(15) 0.0889(14) 0.0812(14) 0.0220(11) -0.0341(12) -0.0276(12)
C1A 0.0445(10) 0.0549(12) 0.0369(10) -0.0044(8) 0.0009(8) -0.0143(9)
C1B 0.0585(13) 0.083(2) 0.0449(12) -0.0177(11) 0.0027(10) -0.0292(12)
C1C 0.078(2) 0.101(2) 0.0426(12) -0.0200(13) 0.0072(11) -0.031(2)
C1D 0.076(2) 0.099(2) 0.0482(13) -0.0081(13) 0.0187(12) -0.034(2)
C1E 0.078(2) 0.098(2) 0.062(2) -0.0106(14) 0.0169(13) -0.051(2)
C1F 0.0620(13) 0.0721(15) 0.0464(12) -0.0114(10) 0.0060(10) -0.0308(12)
C2A 0.0594(12) 0.0610(13) 0.0396(10) -0.0093(9) 0.0082(9) -0.0250(10)
C2B 0.082(2) 0.078(2) 0.076(2) -0.0124(14) -0.0088(14) -0.040(2)
C2C 0.125(3) 0.097(2) 0.094(2) -0.027(2) 0.008(2) -0.072(2)
C2D 0.139(3) 0.068(2) 0.085(2) -0.020(2) 0.031(2) -0.051(2)
C2E 0.103(2) 0.057(2) 0.082(2) -0.0069(14) 0.019(2) -0.018(2)
C2F 0.0658(15) 0.0604(14) 0.066(2) -0.0082(12) 0.0092(12) -0.0178(12)
C3A 0.0461(11) 0.0594(13) 0.0453(11) -0.0135(9) -0.0033(8) -0.0157(9)
C3B 0.0482(12) 0.087(2) 0.0608(14) -0.0145(13) 0.0049(10) -0.0200(12)
C3C 0.0463(13) 0.114(2) 0.079(2) -0.031(2) 0.0021(12) -0.0111(14)
C3D 0.0541(15) 0.104(2) 0.088(2) -0.030(2) -0.0120(14) 0.0066(15)
C3E 0.079(2) 0.089(2) 0.078(2) 0.006(2) -0.013(2) 0.005(2)
C3F 0.0583(14) 0.076(2) 0.0595(14) -0.0002(12) -0.0005(11) -0.0070(12)
C4A 0.0429(10) 0.0525(12) 0.0491(11) -0.0097(9) -0.0003(8) -0.0153(9)
C4B 0.0648(15) 0.068(2) 0.0600(14) -0.0094(12) -0.0115(12) -0.0062(12)
C4C 0.074(2) 0.084(2) 0.095(2) -0.012(2) -0.027(2) 0.010(2)
C4D 0.060(2) 0.075(2) 0.119(3) -0.026(2) 0.004(2) 0.0030(14)
C4E 0.073(2) 0.073(2) 0.082(2) -0.0283(15) 0.0238(14) -0.0185(14)
C4F 0.0588(13) 0.0582(13) 0.0541(13) -0.0109(10) 0.0065(10) -0.0145(10)
C5A 0.0528(11) 0.0580(12) 0.0385(10) -0.0083(9) 0.0004(8) -0.0203(10)
C5B 0.0556(13) 0.0675(15) 0.0580(13) -0.0111(11) 0.0047(10) -0.0267(11)
C5C 0.077(2) 0.092(2) 0.070(2) -0.0138(15) 0.0110(13) -0.049(2)
C5D 0.120(3) 0.081(2) 0.072(2) -0.0151(15) 0.014(2) -0.059(2)
C5E 0.122(3) 0.063(2) 0.102(2) -0.025(2) 0.026(2) -0.035(2)
C5F 0.084(2) 0.063(2) 0.073(2) -0.0189(13) 0.0277(14) -0.0236(14)
C6A 0.0397(10) 0.0597(12) 0.0371(10) -0.0090(9) 0.0007(8) -0.0120(9)
C6B 0.0523(12) 0.0687(14) 0.0442(11) -0.0019(10) -0.0032(9) -0.0156(10)
C6C 0.0601(14) 0.087(2) 0.0467(12) 0.0028(12) -0.0127(10) -0.0131(13)
C6D 0.0543(14) 0.112(2) 0.0534(14) -0.0150(14) -0.0132(11) -0.0210(14)
C6E 0.071(2) 0.105(2) 0.061(2) -0.0158(14) -0.0069(12) -0.046(2)
C6F 0.0663(14) 0.077(2) 0.0483(12) -0.0027(11) -0.0054(10) -0.0326(13)
C10 0.0449(11) 0.0678(14) 0.0418(11) -0.0047(10) -0.0006(8) -0.0176(10)
C11 0.0451(11) 0.0667(14) 0.0467(11) 0.0018(10) -0.0053(9) -0.0198(10)
C12 0.0458(11) 0.075(2) 0.0506(12) 0.0036(11) -0.0026(9) -0.0169(11)
C13 0.0457(13) 0.102(2) 0.072(2) 0.004(2) -0.0019(12) -0.0170(13)
C14 0.0540(15) 0.130(3) 0.081(2) 0.013(2) -0.0144(14) -0.041(2)
C15 0.083(2) 0.120(3) 0.066(2) 0.003(2) -0.0230(15) -0.058(2)
C16 0.069(2) 0.089(2) 0.0559(14) -0.0061(13) -0.0087(12) -0.0354(14)
C17 0.0466(12) 0.069(2) 0.0638(15) 0.0052(12) 0.0001(10) -0.0098(11)
C18A 0.0491(12) 0.0647(15) 0.0604(14) -0.0017(11) 0.0073(10) -0.0096(11)
C18B 0.079(2) 0.0576(14) 0.0608(15) -0.0061(11) -0.0022(12) -0.0097(12)
C18C 0.118(3) 0.080(2) 0.071(2) -0.013(2) -0.013(2) -0.021(2)
C18D 0.118(3) 0.080(2) 0.093(2) -0.019(2) -0.009(2) -0.036(2)
C18E 0.109(3) 0.070(2) 0.111(3) -0.007(2) -0.004(2) -0.033(2)
C18F 0.074(2) 0.073(2) 0.085(2) 0.012(2) -0.0061(15) -0.0191(14)
O41 0.118(2) 0.091(2) 0.150(3) 0.025(2) -0.041(2) -0.005(2)
C41 0.079(2) 0.082(2) 0.067(2) 0.0071(15) 0.0090(14) -0.016(2)
C42 0.071(2) 0.092(2) 0.100(2) 0.007(2) 0.007(2) -0.013(2)
C43 0.136(4) 0.135(4) 0.105(3) -0.024(3) 0.014(3) -0.057(3)
Cu2 0.0437(2) 0.0688(2) 0.0396(2) -0.00963(14) 0.00150(12) -0.02076(14)
P3 0.0402(2) 0.0579(3) 0.0389(3) -0.0079(2) -0.0015(2) -0.0155(2)
P4 0.0431(3) 0.0542(3) 0.0382(3) -0.0084(2) 0.0025(2) -0.0151(2)
O20 0.0615(10) 0.0668(11) 0.0678(11) -0.0043(8) -0.0048(8) -0.0223(8)
O21 0.0459(8) 0.0655(10) 0.0846(12) -0.0043(9) -0.0034(8) -0.0228(8)
O22 0.0747(12) 0.0826(13) 0.0852(14) 0.0099(11) 0.0276(11) -0.0187(10)
O23 0.0804(14) 0.121(2) 0.115(2) 0.047(2) -0.0196(13) -0.0257(13)
C7A 0.0484(11) 0.0592(13) 0.0412(10) -0.0055(9) -0.0001(8) -0.0125(9)
C7B 0.0634(14) 0.083(2) 0.0503(13) -0.0182(12) 0.0001(11) -0.0257(13)
C7C 0.086(2) 0.103(2) 0.0427(13) -0.0217(13) 0.0057(12) -0.023(2)
C7D 0.089(2) 0.097(2) 0.0516(15) -0.0039(14) 0.0230(14) -0.028(2)
C7E 0.086(2) 0.086(2) 0.071(2) -0.0077(15) 0.0249(15) -0.040(2)
C7F 0.0644(14) 0.0685(15) 0.0531(13) -0.0104(11) 0.0076(11) -0.0279(12)
C8A 0.0538(12) 0.0611(13) 0.0440(11) -0.0102(9) 0.0032(9) -0.0199(10)
C8B 0.0621(14) 0.064(2) 0.069(2) -0.0067(12) 0.0017(12) -0.0167(12)
C8C 0.091(2) 0.061(2) 0.089(2) -0.0062(14) 0.012(2) -0.0143(15)
C8D 0.115(3) 0.066(2) 0.112(3) -0.020(2) 0.028(2) -0.044(2)
C8E 0.095(2) 0.097(3) 0.132(3) -0.032(2) 0.006(2) -0.059(2)
C8F 0.064(2) 0.077(2) 0.091(2) -0.0147(15) -0.0076(14) -0.0305(14)
C9A 0.0456(11) 0.0587(13) 0.0520(12) -0.0118(10) -0.0076(9) -0.0140(9)
C9B 0.0515(13) 0.091(2) 0.0550(14) -0.0141(13) -0.0035(10) -0.0092(12)
C9C 0.0501(14) 0.110(2) 0.082(2) -0.030(2) -0.0012(13) -0.0031(14)
C9D 0.061(2) 0.088(2) 0.097(2) -0.019(2) -0.016(2) 0.0035(15)
C9E 0.073(2) 0.081(2) 0.082(2) 0.009(2) -0.020(2) -0.0062(15)
C9F 0.0584(14) 0.071(2) 0.0635(15) -0.0015(12) -0.0039(11) -0.0123(12)
C10A 0.0489(11) 0.0610(13) 0.0476(11) -0.0169(10) -0.0053(9) -0.0106(10)
C10B 0.0467(12) 0.093(2) 0.0666(15) -0.0295(14) 0.0032(11) -0.0179(12)
C10C 0.0465(14) 0.153(3) 0.096(2) -0.070(2) -0.0055(14) -0.010(2)
C10D 0.074(2) 0.135(3) 0.112(3) -0.070(3) -0.041(2) 0.035(2)
C10E 0.122(3) 0.075(2) 0.100(3) -0.021(2) -0.037(2) 0.029(2)
C10F 0.088(2) 0.064(2) 0.072(2) -0.0098(13) -0.0103(15) -0.0037(14)
C11A 0.0506(11) 0.0533(12) 0.0445(11) -0.0112(9) 0.0052(9) -0.0159(9)
C11B 0.0671(15) 0.074(2) 0.0549(13) -0.0118(11) -0.0006(11) -0.0315(13)
C11C 0.088(2) 0.080(2) 0.074(2) -0.0220(15) 0.0052(15) -0.045(2)
C11D 0.100(2) 0.064(2) 0.074(2) -0.0075(13) 0.017(2) -0.038(2)
C11E 0.111(2) 0.065(2) 0.0573(15) 0.0001(12) -0.0009(14) -0.034(2)
C11F 0.088(2) 0.0607(14) 0.0468(12) -0.0091(10) -0.0014(12) -0.0259(13)
C12A 0.0522(11) 0.0557(12) 0.0411(10) -0.0059(9) -0.0019(9) -0.0186(10)
C12B 0.0631(14) 0.073(2) 0.0628(14) -0.0257(12) 0.0021(11) -0.0241(12)
C12C 0.092(2) 0.096(2) 0.066(2) -0.037(2) -0.0003(14) -0.035(2)
C12D 0.098(2) 0.143(3) 0.074(2) -0.034(2) -0.014(2) -0.059(2)
C12E 0.068(2) 0.224(5) 0.078(2) -0.043(3) -0.007(2) -0.058(3)
C12F 0.0532(14) 0.158(3) 0.058(2) -0.032(2) 0.0000(12) -0.031(2)
C20 0.0520(12) 0.075(2) 0.0469(12) 0.0020(11) -0.0052(9) -0.0275(12)
C21 0.0536(13) 0.084(2) 0.068(2) 0.0137(13) -0.0160(11) -0.0352(13)
C22 0.0508(14) 0.102(2) 0.096(2) 0.022(2) -0.0042(14) -0.033(2)
C23 0.051(2) 0.137(3) 0.172(4) 0.051(3) -0.010(2) -0.038(2)
C24 0.078(3) 0.186(5) 0.192(5) 0.066(4) -0.060(3) -0.083(3)
C25 0.126(4) 0.180(5) 0.127(4) 0.037(3) -0.062(3) -0.111(4)
C26 0.096(2) 0.115(3) 0.082(2) 0.012(2) -0.025(2) -0.065(2)
C27 0.0472(14) 0.104(2) 0.093(2) 0.039(2) 0.0155(14) 0.0037(14)
C28A 0.0487(14) 0.086(2) 0.081(2) 0.001(2) 0.0182(13) -0.0045(13)
C28B 0.084(2) 0.066(2) 0.081(2) 0.0029(15) 0.017(2) -0.0006(15)
C28C 0.130(3) 0.092(3) 0.100(3) -0.021(2) 0.007(2) -0.004(2)
C28D 0.139(4) 0.090(3) 0.125(4) -0.017(3) 0.014(3) -0.017(3)
C28E 0.120(3) 0.077(2) 0.148(4) -0.013(3) 0.027(3) -0.029(2)
C28F 0.077(2) 0.095(3) 0.103(3) 0.026(2) 0.022(2) -0.002(2)
O51 0.149(3) 0.167(3) 0.204(4) 0.063(3) 0.084(3) 0.063(3)
C51 0.110(3) 0.128(4) 0.113(3) 0.027(3) 0.058(3) 0.030(3)
C52 0.208(6) 0.182(6) 0.109(4) -0.034(4) 0.036(4) -0.034(5)
C53 0.113(4) 0.164(5) 0.270(8) 0.037(5) 0.025(5) -0.013(4)

loop_
_atom_site_label
_atom_site_type_symbol
_atom_site_fract_x
_atom_site_fract_y
_atom_site_fract_z
_atom_site_U_iso_or_equiv
_atom_site_thermal_displace_type
_atom_site_occupancy
_atom_site_calc_flag
_atom_site_refinement_flags
_atom_site_disorder_group
Cu1 Cu 0.81856(2) 0.96833(2) 0.259535(14) 0.04713(9) Uani 1 d . .
P1 P 0.88165(4) 0.98304(3) 0.35428(2) 0.04314(12) Uani 1 d . .
P2 P 0.89446(4) 0.96781(3) 0.16007(2) 0.04244(12) Uani 1 d . .
O10 O 0.68326(12) 0.92537(10) 0.26050(8) 0.0584(4) Uani 1 d . .
O11 O 0.64887(13) 1.05435(10) 0.24516(10) 0.0670(4) Uani 1 d . .
O12 O 0.45852(13) 1.09476(10) 0.32159(8) 0.0603(4) Uani 1 d . .
O13 O 0.4242(2) 1.20578(13) 0.24512(11) 0.0931(7) Uani 1 d . .
C1A C 0.8006(2) 0.97243(13) 0.42734(10) 0.0462(4) Uani 1 d D .
C1B C 0.8128(2) 1.0017(2) 0.48405(11) 0.0598(6) Uani 1 d D .
H1B H 0.8643(2) 1.0270(2) 0.48569(11) 0.078 Uiso 1 calc R .
C1C C 0.7488(2) 0.9934(2) 0.53806(12) 0.0723(7) Uani 1 d D .
H1C H 0.7587(2) 1.0118(2) 0.57631(12) 0.094 Uiso 1 calc R .
C1D C 0.6709(2) 0.9582(2) 0.53544(13) 0.0738(7) Uani 1 d D .
H1D H 0.6273(2) 0.9535(2) 0.57163(13) 0.096 Uiso 1 calc R .
C1E C 0.6569(2) 0.9298(2) 0.47946(13) 0.0748(7) Uani 1 d D .
H1E H 0.6037(2) 0.9062(2) 0.47769(13) 0.097 Uiso 1 calc R .
C1F C 0.7224(2) 0.93642(15) 0.42544(11) 0.0578(5) Uani 1 d D .
H1F H 0.7135(2) 0.91646(15) 0.38784(11) 0.075 Uiso 1 calc R .
C2A C 0.8919(2) 1.08287(14) 0.34970(10) 0.0520(5) Uani 1 d D .
C2B C 0.9773(2) 1.0985(2) 0.37617(14) 0.0748(7) Uani 1 d D .
H2B H 1.0344(2) 1.0570(2) 0.39707(14) 0.097 Uiso 1 calc R .
C2C C 0.9765(3) 1.1776(2) 0.3710(2) 0.0950(10) Uani 1 d D .
H2C H 1.0338(3) 1.1885(2) 0.3881(2) 0.123 Uiso 1 calc R .
C2D C 0.8925(3) 1.2381(2) 0.3412(2) 0.0928(10) Uani 1 d D .
H2D H 0.8925(3) 1.2903(2) 0.3385(2) 0.121 Uiso 1 calc R .
C2E C 0.8076(3) 1.2232(2) 0.3150(2) 0.0835(9) Uani 1 d D .
H2E H 0.7504(3) 1.2650(2) 0.2948(2) 0.109 Uiso 1 calc R .
C2F C 0.8073(2) 1.14574(15) 0.31886(13) 0.0652(6) Uani 1 d D .
H2F H 0.7501(2) 1.13564(15) 0.30070(13) 0.085 Uiso 1 calc R .
C3A C 1.0150(2) 0.91595(13) 0.37976(10) 0.0497(5) Uani 1 d D .
C3B C 1.0996(2) 0.9183(2) 0.33834(13) 0.0653(6) Uani 1 d D .
H3B H 1.0886(2) 0.9572(2) 0.30067(13) 0.085 Uiso 1 calc R .
C3C C 1.1997(2) 0.8641(2) 0.3518(2) 0.0811(9) Uani 1 d D .
H3C H 1.2556(2) 0.8669(2) 0.3234(2) 0.105 Uiso 1 calc R .
C3D C 1.2173(2) 0.8063(2) 0.4068(2) 0.0872(9) Uani 1 d D .
H3D H 1.2848(2) 0.7693(2) 0.4155(2) 0.113 Uiso 1 calc R .
C3E C 1.1352(3) 0.8030(2) 0.4493(2) 0.0917(10) Uani 1 d D .
H3E H 1.1473(3) 0.7641(2) 0.4870(2) 0.119 Uiso 1 calc R .
C3F C 1.0340(2) 0.8576(2) 0.43587(13) 0.0694(7) Uani 1 d D .
H3F H 0.9786(2) 0.8551(2) 0.46472(13) 0.090 Uiso 1 calc R .
C4A C 1.0081(2) 0.88324(13) 0.14702(10) 0.0479(5) Uani 1 d D .
C4B C 1.0685(2) 0.8367(2) 0.20182(13) 0.0676(7) Uani 1 d D .
H4B H 1.0473(2) 0.8469(2) 0.24398(13) 0.088 Uiso 1 calc R .
C4C C 1.1597(2) 0.7754(2) 0.1946(2) 0.0924(10) Uani 1 d D .
H4C H 1.2003(2) 0.7451(2) 0.2318(2) 0.120 Uiso 1 calc R .
C4D C 1.1905(2) 0.7589(2) 0.1332(2) 0.0889(9) Uani 1 d D .
H4D H 1.2525(2) 0.7178(2) 0.1285(2) 0.116 Uiso 1 calc R .
C4E C 1.1305(2) 0.8029(2) 0.0779(2) 0.0754(7) Uani 1 d D .
H4E H 1.1509(2) 0.7908(2) 0.0362(2) 0.098 Uiso 1 calc R .
C4F C 1.0388(2) 0.86548(14) 0.08488(12) 0.0578(5) Uani 1 d D .
H4F H 0.9982(2) 0.89542(14) 0.04763(12) 0.075 Uiso 1 calc R .
C5A C 0.9442(2) 1.05256(13) 0.13693(10) 0.0490(5) Uani 1 d D .
C5B C 1.0404(2) 1.0494(2) 0.10646(12) 0.0587(5) Uani 1 d D .
H5B H 1.0859(2) 1.0010(2) 0.09820(12) 0.076 Uiso 1 calc R .
C5C C 1.0701(2) 1.1175(2) 0.08802(14) 0.0745(7) Uani 1 d D .
H5C H 1.1351(2) 1.1147(2) 0.06759(14) 0.097 Uiso 1 calc R .
C5D C 1.0033(3) 1.1889(2) 0.09999(15) 0.0848(9) Uani 1 d D .
H5D H 1.0229(3) 1.2347(2) 0.08737(15) 0.110 Uiso 1 calc R .
C5E C 0.9078(3) 1.1934(2) 0.1304(2) 0.0934(10) Uani 1 d D .
H5E H 0.8625(3) 1.2422(2) 0.1381(2) 0.121 Uiso 1 calc R .
C5F C 0.8787(2) 1.1254(2) 0.14983(14) 0.0728(7) Uani 1 d D .
H5F H 0.8148(2) 1.1284(2) 0.17169(14) 0.095 Uiso 1 calc R .
C6A C 0.8020(2) 0.97841(13) 0.09248(9) 0.0462(4) Uani 1 d D .
C6B C 0.7873(2) 1.03600(15) 0.03622(11) 0.0567(5) Uani 1 d D .
H6B H 0.8276(2) 1.07082(15) 0.03092(11) 0.074 Uiso 1 calc R .
C6C C 0.7128(2) 1.0420(2) -0.01223(12) 0.0683(7) Uani 1 d D .
H6C H 0.7032(2) 1.0812(2) -0.04968(12) 0.089 Uiso 1 calc R .
C6D C 0.6535(2) 0.9911(2) -0.00557(13) 0.0738(8) Uani 1 d D .
H6D H 0.6040(2) 0.9953(2) -0.03846(13) 0.096 Uiso 1 calc R .
C6E C 0.6671(2) 0.9338(2) 0.04991(13) 0.0741(7) Uani 1 d D .
H6E H 0.6273(2) 0.8987(2) 0.05435(13) 0.096 Uiso 1 calc R .
C6F C 0.7396(2) 0.9278(2) 0.09926(12) 0.0621(6) Uani 1 d D .
H6F H 0.7468(2) 0.8897(2) 0.13726(12) 0.081 Uiso 1 calc R .
C10 C 0.6194(2) 0.99434(15) 0.25034(10) 0.0521(5) Uani 1 d . .
C11 C 0.5014(2) 1.00474(14) 0.24342(11) 0.0535(5) Uani 1 d . .
C12 C 0.4246(2) 1.0563(2) 0.27659(12) 0.0591(6) Uani 1 d . .
C13 C 0.3167(2) 1.0662(2) 0.27065(15) 0.0772(8) Uani 1 d . .
H13 H 0.2668(2) 1.1004(2) 0.29388(15) 0.100 Uiso 1 calc R .
C14 C 0.2846(2) 1.0243(2) 0.2296(2) 0.0886(10) Uani 1 d . .
H14 H 0.2121(2) 1.0312(2) 0.2242(2) 0.115 Uiso 1 calc R .
C15 C 0.3585(3) 0.9722(2) 0.19632(15) 0.0853(9) Uani 1 d . .
H15 H 0.3357(3) 0.9439(2) 0.16916(15) 0.111 Uiso 1 calc R .
C16 C 0.4677(2) 0.9616(2) 0.20314(13) 0.0691(7) Uani 1 d . .
H16 H 0.5175(2) 0.9260(2) 0.18096(13) 0.090 Uiso 1 calc R .
C17 C 0.4587(2) 1.1702(2) 0.29920(13) 0.0637(6) Uani 1 d . .
C18A C 0.5046(2) 1.2019(2) 0.34888(12) 0.0612(6) Uani 1 d D .
C18B C 0.5529(2) 1.1552(2) 0.40722(13) 0.0689(7) Uani 1 d D .
H18B H 0.5562(2) 1.1020(2) 0.41699(13) 0.090 Uiso 1 calc R .
C18C C 0.5964(3) 1.1883(2) 0.4510(2) 0.0915(10) Uani 1 d D .
H18C H 0.6292(3) 1.1573(2) 0.4903(2) 0.119 Uiso 1 calc R .
C18D C 0.5910(3) 1.2669(2) 0.4363(2) 0.0949(10) Uani 1 d D .
H18D H 0.6218(3) 1.2884(2) 0.4654(2) 0.123 Uiso 1 calc R .
C18E C 0.5417(3) 1.3134(2) 0.3803(2) 0.0962(10) Uani 1 d D .
H18E H 0.5367(3) 1.3669(2) 0.3717(2) 0.125 Uiso 1 calc R .
C18F C 0.4987(2) 1.2818(2) 0.3360(2) 0.0811(8) Uani 1 d D .
H18F H 0.4656(2) 1.3139(2) 0.2971(2) 0.105 Uiso 1 calc R .
O41 O 0.4826(2) 0.8203(2) 0.1036(2) 0.1305(10) Uani 1 d . .
C41 C 0.5368(3) 0.7517(2) 0.11881(15) 0.0808(8) Uani 1 d . .
C42 C 0.6312(2) 0.7308(2) 0.1620(2) 0.0935(10) Uani 1 d . .
H42A H 0.6946(2) 0.7156(15) 0.1364(3) 0.140 Uiso 1 calc R .
H42B H 0.6304(11) 0.6874(10) 0.1964(8) 0.140 Uiso 1 calc R .
H42C H 0.6306(11) 0.7758(5) 0.1814(10) 0.140 Uiso 1 calc R .
C43 C 0.5107(4) 0.6859(3) 0.0950(2) 0.1218(14) Uani 1 d . .
H43A H 0.4954(26) 0.6509(11) 0.1323(2) 0.183 Uiso 1 calc R .
H43B H 0.5707(10) 0.6569(12) 0.0719(14) 0.183 Uiso 1 calc R .
H43C H 0.4494(16) 0.7075(3) 0.0657(13) 0.183 Uiso 1 calc R .
Cu2 Cu 0.80247(2) 0.47656(2) 0.257921(14) 0.04992(9) Uani 1 d . .
P3 P 0.87966(4) 0.48412(3) 0.35102(2) 0.04562(12) Uani 1 d . .
P4 P 0.87133(4) 0.47675(3) 0.15623(2) 0.04517(12) Uani 1 d . .
O20 O 0.67438(14) 0.42247(11) 0.26473(9) 0.0656(4) Uani 1 d . .
O21 O 0.63175(12) 0.55144(10) 0.25533(9) 0.0650(4) Uani 1 d . .
O22 O 0.4361(2) 0.59242(13) 0.32071(11) 0.0858(6) Uani 1 d . .
O23 O 0.4082(2) 0.6982(2) 0.23929(13) 0.1147(9) Uani 1 d . .
C7A C 0.8007(2) 0.47957(13) 0.42603(10) 0.0509(5) Uani 1 d D .
C7B C 0.8146(2) 0.5144(2) 0.47899(12) 0.0640(6) Uani 1 d D .
H7B H 0.8651(2) 0.5411(2) 0.47687(12) 0.083 Uiso 1 calc R .
C7C C 0.7537(2) 0.5094(2) 0.53480(12) 0.0780(8) Uani 1 d D .
H7C H 0.7651(2) 0.5310(2) 0.57089(12) 0.101 Uiso 1 calc R .
C7D C 0.6756(3) 0.4724(2) 0.53717(14) 0.0811(8) Uani 1 d D .
H7D H 0.6333(3) 0.4702(2) 0.57432(14) 0.105 Uiso 1 calc R .
C7E C 0.6610(3) 0.4391(2) 0.48474(15) 0.0794(8) Uani 1 d D .
H7E H 0.6086(3) 0.4140(2) 0.48648(15) 0.103 Uiso 1 calc R .
C7F C 0.7232(2) 0.44209(15) 0.42880(12) 0.0605(6) Uani 1 d D .
H7F H 0.7127(2) 0.41903(15) 0.39338(12) 0.079 Uiso 1 calc R .
C8A C 0.9007(2) 0.58083(14) 0.34434(10) 0.0524(5) Uani 1 d D .
C8B C 0.8168(2) 0.6466(2) 0.31767(13) 0.0663(6) Uani 1 d D .
H8B H 0.7545(2) 0.6397(2) 0.30345(13) 0.086 Uiso 1 calc R .
C8C C 0.8247(3) 0.7222(2) 0.3120(2) 0.0833(8) Uani 1 d D .
H8C H 0.7677(3) 0.7660(2) 0.2944(2) 0.108 Uiso 1 calc R .
C8D C 0.9175(3) 0.7324(2) 0.3325(2) 0.0943(10) Uani 1 d D .
H8D H 0.9233(3) 0.7832(2) 0.3284(2) 0.123 Uiso 1 calc R .
C8E C 1.0009(3) 0.6681(2) 0.3588(2) 0.0996(11) Uani 1 d D .
H8E H 1.0629(3) 0.6754(2) 0.3729(2) 0.130 Uiso 1 calc R .
C8F C 0.9938(2) 0.5914(2) 0.3647(2) 0.0749(7) Uani 1 d D .
H8F H 1.0511(2) 0.5478(2) 0.3822(2) 0.097 Uiso 1 calc R .
C9A C 1.0099(2) 0.41145(13) 0.37649(11) 0.0521(5) Uani 1 d D .
C9B C 1.0903(2) 0.4001(2) 0.33058(13) 0.0687(7) Uani 1 d D .
H9B H 1.0773(2) 0.4304(2) 0.28834(13) 0.089 Uiso 1 calc R .
C9C C 1.1895(2) 0.3445(2) 0.3461(2) 0.0839(9) Uani 1 d D .
H9C H 1.2430(2) 0.3386(2) 0.3147(2) 0.109 Uiso 1 calc R .
C9D C 1.2090(2) 0.2981(2) 0.4079(2) 0.0873(9) Uani 1 d D .
H9D H 1.2754(2) 0.2600(2) 0.4183(2) 0.113 Uiso 1 calc R .
C9E C 1.1302(2) 0.3081(2) 0.4541(2) 0.0854(9) Uani 1 d D .
H9E H 1.1434(2) 0.2769(2) 0.4960(2) 0.111 Uiso 1 calc R .
C9F C 1.0312(2) 0.3644(2) 0.43883(13) 0.0674(6) Uani 1 d D .
H9F H 0.9784(2) 0.3709(2) 0.47063(13) 0.088 Uiso 1 calc R .
C10A C 1.0051(2) 0.40715(14) 0.15773(11) 0.0529(5) Uani 1 d D .
C10B C 1.0888(2) 0.4229(2) 0.12135(13) 0.0678(7) Uani 1 d D .
H10B H 1.0784(2) 0.4721(2) 0.09467(13) 0.088 Uiso 1 calc R .
C10C C 1.1882(2) 0.3653(3) 0.1245(2) 0.0971(12) Uani 1 d D .
H10C H 1.2444(2) 0.3759(3) 0.1000(2) 0.126 Uiso 1 calc R .
C10D C 1.2032(3) 0.2924(3) 0.1643(2) 0.116(2) Uani 1 d D .
H10D H 1.2699(3) 0.2538(3) 0.1668(2) 0.150 Uiso 1 calc R .
C10E C 1.1206(4) 0.2769(2) 0.2001(2) 0.1115(14) Uani 1 d D .
H10E H 1.1313(4) 0.2277(2) 0.2269(2) 0.145 Uiso 1 calc R .
C10F C 1.0217(3) 0.3333(2) 0.19693(15) 0.0791(8) Uani 1 d D .
H10F H 0.9657(3) 0.3220(2) 0.22119(15) 0.103 Uiso 1 calc R .
C11A C 0.8854(2) 0.57269(13) 0.11900(10) 0.0493(5) Uani 1 d D .
C11B C 0.9340(2) 0.6099(2) 0.15703(12) 0.0628(6) Uani 1 d D .
H11B H 0.9605(2) 0.5847(2) 0.19933(12) 0.082 Uiso 1 calc R .
C11C C 0.9431(2) 0.6840(2) 0.13232(15) 0.0754(7) Uani 1 d D .
H11C H 0.9763(2) 0.7080(2) 0.15792(15) 0.098 Uiso 1 calc R .
C11D C 0.9034(3) 0.7224(2) 0.07037(15) 0.0772(8) Uani 1 d D .
H11D H 0.9094(3) 0.7724(2) 0.05405(15) 0.100 Uiso 1 calc R .
C11E C 0.8550(3) 0.6868(2) 0.03261(14) 0.0773(8) Uani 1 d D .
H11E H 0.8277(3) 0.7128(2) -0.00935(14) 0.101 Uiso 1 calc R .
C11F C 0.8466(2) 0.61207(15) 0.05669(11) 0.0644(6) Uani 1 d D .
H11F H 0.8143(2) 0.58818(15) 0.03043(11) 0.084 Uiso 1 calc R .
C12A C 0.8043(2) 0.45091(13) 0.09090(10) 0.0495(5) Uani 1 d D .
C12B C 0.8572(2) 0.4194(2) 0.03795(12) 0.0641(6) Uani 1 d D .
H12B H 0.9311(2) 0.4083(2) 0.03562(12) 0.083 Uiso 1 calc R .
C12C C 0.8023(3) 0.4041(2) -0.01165(14) 0.0802(8) Uani 1 d D .
H12C H 0.8390(3) 0.3843(2) -0.04768(14) 0.104 Uiso 1 calc R .
C12D C 0.6955(3) 0.4178(2) -0.0081(2) 0.0974(11) Uani 1 d D .
H12D H 0.6590(3) 0.4068(2) -0.0415(2) 0.127 Uiso 1 calc R .
C12E C 0.6408(3) 0.4476(3) 0.0444(2) 0.1179(15) Uani 1 d D .
H12E H 0.5673(3) 0.4569(3) 0.0468(2) 0.153 Uiso 1 calc R .
C12F C 0.6954(2) 0.4639(2) 0.09401(14) 0.0885(10) Uani 1 d D .
H12F H 0.6582(2) 0.4839(2) 0.12981(14) 0.115 Uiso 1 calc R .
C20 C 0.6068(2) 0.4898(2) 0.25737(11) 0.0575(6) Uani 1 d . .
C21 C 0.4907(2) 0.4969(2) 0.24714(13) 0.0682(7) Uani 1 d . .
C22 C 0.4084(2) 0.5494(2) 0.2746(2) 0.0853(10) Uani 1 d . .
C23 C 0.3019(3) 0.5558(3) 0.2644(3) 0.127(2) Uani 1 d . .
H23 H 0.2471(3) 0.5902(3) 0.2847(3) 0.166 Uiso 1 calc R .
C24 C 0.2801(4) 0.5088(4) 0.2226(3) 0.153(3) Uani 1 d . .
H24 H 0.2094(4) 0.5134(4) 0.2137(3) 0.199 Uiso 1 calc R .
C25 C 0.3599(4) 0.4567(3) 0.1949(2) 0.136(2) Uani 1 d . .
H25 H 0.3433(4) 0.4256(3) 0.1677(2) 0.177 Uiso 1 calc R .
C26 C 0.4666(3) 0.4492(2) 0.2066(2) 0.0930(10) Uani 1 d . .
H26 H 0.5211(3) 0.4130(2) 0.1878(2) 0.121 Uiso 1 calc R .
C27 C 0.4417(2) 0.6643(2) 0.2944(2) 0.0950(12) Uani 1 d . .
C28A C 0.4924(2) 0.6970(2) 0.3407(2) 0.0782(8) Uani 1 d D .
C28B C 0.5404(3) 0.6550(2) 0.4000(2) 0.0847(9) Uani 1 d D .
H28B H 0.5404(3) 0.6030(2) 0.4137(2) 0.110 Uiso 1 calc R .
C28C C 0.5886(4) 0.6896(3) 0.4392(2) 0.1141(13) Uani 1 d D .
H28C H 0.6206(4) 0.6607(3) 0.4794(2) 0.148 Uiso 1 calc R .
C28D C 0.5903(4) 0.7642(3) 0.4203(2) 0.1230(14) Uani 1 d D .
H28D H 0.6249(4) 0.7858(3) 0.4472(2) 0.160 Uiso 1 calc R .
C28E C 0.5431(4) 0.8084(2) 0.3635(3) 0.1166(14) Uani 1 d D .
H28E H 0.5440(4) 0.8605(2) 0.3520(3) 0.152 Uiso 1 calc R .
C28F C 0.4932(3) 0.7771(2) 0.3220(2) 0.1033(13) Uani 1 d D .
H28F H 0.4606(3) 0.8077(2) 0.2825(2) 0.134 Uiso 1 calc R .
O51 O 0.4314(3) 0.3076(2) 0.0722(2) 0.213(2) Uani 1 d . .
C51 C 0.4899(4) 0.2410(3) 0.0876(2) 0.140(2) Uani 1 d . .
C52 C 0.4638(5) 0.1695(4) 0.0821(3) 0.172(2) Uani 1 d . .
H52A H 0.5279(8) 0.1286(10) 0.0743(25) 0.259 Uiso 1 calc R .
H52B H 0.4140(32) 0.1807(9) 0.0458(16) 0.259 Uiso 1 calc R .
H52C H 0.4323(38) 0.1520(18) 0.1224(10) 0.259 Uiso 1 calc R .
C53 C 0.5952(4) 0.2295(4) 0.1170(4) 0.199(3) Uani 1 d . .
H53A H 0.6503(5) 0.1988(30) 0.0917(17) 0.299 Uiso 1 calc R .
H53B H 0.5992(18) 0.2019(32) 0.1618(10) 0.299 Uiso 1 calc R .
H53C H 0.6050(20) 0.2802(4) 0.1167(28) 0.299 Uiso 1 calc R .

loop_
_atom_type_symbol
_atom_type_description
_atom_type_scat_dispersion_real
_atom_type_scat_dispersion_imag
_atom_type_scat_source
C C 0.0181 0.0091 'International Tables Vol C Tables 4.2.6.8 and 6.1.1.4'
H H 0.0000 0.0000 'International Tables Vol C Tables 4.2.6.8 and 6.1.1.4'
Cu Cu -1.9646 0.5888 'International Tables Vol C Tables 4.2.6.8 and 6.1.1.4'
P P 0.2955 0.4335 'International Tables Vol C Tables 4.2.6.8 and 6.1.1.4'
O O 0.0492 0.0322 'International Tables Vol C Tables 4.2.6.8 and 6.1.1.4'

loop_
_geom_angle_atom_site_label_1
_geom_angle_atom_site_label_2
_geom_angle_atom_site_label_3
_geom_angle
_geom_angle_site_symmetry_1
_geom_angle_site_symmetry_3
_geom_angle_publ_flag
O10 Cu1 P1 119.68(5) . . ?
O10 Cu1 P2 110.01(5) . . ?
P1 Cu1 P2 129.06(2) . . ?
O10 Cu1 O11 59.16(6) . . ?
P1 Cu1 O11 106.59(5) . . ?
P2 Cu1 O11 107.72(5) . . ?
C1A P1 C3A 104.26(10) . . ?
C1A P1 C2A 103.03(10) . . ?
C3A P1 C2A 105.08(10) . . ?
C1A P1 Cu1 116.46(7) . . ?
C3A P1 Cu1 115.24(7) . . ?
C2A P1 Cu1 111.44(7) . . ?
C6A P2 C4A 103.54(10) . . ?
C6A P2 C5A 103.61(10) . . ?
C4A P2 C5A 103.75(10) . . ?
C6A P2 Cu1 113.77(7) . . ?
C4A P2 Cu1 119.34(7) . . ?
C5A P2 Cu1 111.21(7) . . ?
C10 O10 Cu1 91.95(14) . . ?
C10 O11 Cu1 86.12(13) . . ?
C17 O12 C12 116.9(2) . . ?
C1F C1A C1B 119.0(2) . . ?
C1F C1A P1 118.9(2) . . ?
C1B C1A P1 122.1(2) . . ?
C1C C1B C1A 120.3(2) . . ?
C1D C1C C1B 120.3(2) . . ?
C1C C1D C1E 120.1(2) . . ?
C1D C1E C1F 120.0(2) . . ?
C1A C1F C1E 120.3(2) . . ?
C2B C2A C2F 119.4(2) . . ?
C2B C2A P1 123.7(2) . . ?
C2F C2A P1 116.9(2) . . ?
C2A C2B C2C 119.2(3) . . ?
C2D C2C C2B 120.4(3) . . ?
C2C C2D C2E 120.7(3) . . ?
C2D C2E C2F 119.8(3) . . ?
C2E C2F C2A 120.4(3) . . ?
C3F C3A C3B 118.1(2) . . ?
C3F C3A P1 122.9(2) . . ?
C3B C3A P1 118.7(2) . . ?
C3C C3B C3A 121.3(3) . . ?
C3D C3C C3B 120.2(3) . . ?
C3C C3D C3E 119.9(3) . . ?
C3D C3E C3F 120.0(3) . . ?
C3A C3F C3E 120.5(3) . . ?
C4B C4A C4F 118.9(2) . . ?
C4B C4A P2 118.1(2) . . ?
C4F C4A P2 123.0(2) . . ?
C4C C4B C4A 120.7(3) . . ?
C4D C4C C4B 120.2(3) . . ?
C4C C4D C4E 120.4(3) . . ?
C4D C4E C4F 119.7(3) . . ?
C4A C4F C4E 120.2(2) . . ?
C5B C5A C5F 118.4(2) . . ?
C5B C5A P2 124.7(2) . . ?
C5F C5A P2 116.9(2) . . ?
C5A C5B C5C 120.9(2) . . ?
C5D C5C C5B 119.7(3) . . ?
C5C C5D C5E 120.4(3) . . ?
C5D C5E C5F 120.0(3) . . ?
C5E C5F C5A 120.6(3) . . ?
C6B C6A C6F 118.4(2) . . ?
C6B C6A P2 123.6(2) . . ?
C6F C6A P2 117.9(2) . . ?
C6C C6B C6A 120.3(2) . . ?
C6D C6C C6B 120.7(2) . . ?
C6C C6D C6E 119.6(2) . . ?
C6D C6E C6F 120.5(3) . . ?
C6E C6F C6A 120.4(2) . . ?
O11 C10 O10 122.8(2) . . ?
O11 C10 C11 119.0(2) . . ?
O10 C10 C11 118.3(2) . . ?
C12 C11 C16 118.5(2) . . ?
C12 C11 C10 121.7(2) . . ?
C16 C11 C10 119.8(2) . . ?
C13 C12 C11 122.2(3) . . ?
C13 C12 O12 118.9(2) . . ?
C11 C12 O12 118.8(2) . . ?
C14 C13 C12 118.6(3) . . ?
C13 C14 C15 120.8(3) . . ?
C14 C15 C16 120.4(3) . . ?
C11 C16 C15 119.5(3) . . ?
O13 C17 O12 122.5(3) . . ?
O13 C17 C18A 125.5(3) . . ?
O12 C17 C18A 111.9(2) . . ?
C18B C18A C18F 119.2(3) . . ?
C18B C18A C17 122.4(2) . . ?
C18F C18A C17 118.4(2) . . ?
C18C C18B C18A 119.4(3) . . ?
C18D C18C C18B 119.9(3) . . ?
C18E C18D C18C 121.1(3) . . ?
C18D C18E C18F 120.0(3) . . ?
C18E C18F C18A 120.3(3) . . ?
O41 C41 C42 120.2(4) . . ?
O41 C41 C43 122.1(4) . . ?
C42 C41 C43 117.7(3) . . ?
O20 Cu2 O21 59.42(6) . . ?
O20 Cu2 P3 119.20(5) . . ?
O21 Cu2 P3 108.40(5) . . ?
O20 Cu2 P4 109.31(5) . . ?
O21 Cu2 P4 111.96(5) . . ?
P3 Cu2 P4 127.86(2) . . ?
C8A P3 C9A 105.08(10) . . ?
C8A P3 C7A 102.55(10) . . ?
C9A P3 C7A 103.37(10) . . ?
C8A P3 Cu2 110.13(7) . . ?
C9A P3 Cu2 118.11(7) . . ?
C7A P3 Cu2 115.97(7) . . ?
C10A P4 C11A 105.01(10) . . ?
C10A P4 C12A 102.47(10) . . ?
C11A P4 C12A 103.36(10) . . ?
C10A P4 Cu2 111.67(8) . . ?
C11A P4 Cu2 112.86(7) . . ?
C12A P4 Cu2 119.94(7) . . ?
C20 O20 Cu2 89.82(14) . . ?
C20 O21 Cu2 87.86(14) . . ?
C27 O22 C22 115.2(3) . . ?
C7F C7A C7B 119.5(2) . . ?
C7F C7A P3 118.6(2) . . ?
C7B C7A P3 121.9(2) . . ?
C7C C7B C7A 120.2(2) . . ?
C7B C7C C7D 120.1(3) . . ?
C7E C7D C7C 119.7(2) . . ?
C7D C7E C7F 120.8(3) . . ?
C7A C7F C7E 119.6(2) . . ?
C8F C8A C8B 119.3(2) . . ?
C8F C8A P3 124.0(2) . . ?
C8B C8A P3 116.7(2) . . ?
C8C C8B C8A 120.8(3) . . ?
C8B C8C C8D 119.7(3) . . ?
C8E C8D C8C 120.1(3) . . ?
C8D C8E C8F 120.7(3) . . ?
C8A C8F C8E 119.5(3) . . ?
C9B C9A C9F 117.9(2) . . ?
C9B C9A P3 118.5(2) . . ?
C9F C9A P3 123.5(2) . . ?
C9A C9B C9C 121.4(3) . . ?
C9D C9C C9B 119.9(3) . . ?
C9E C9D C9C 119.7(3) . . ?
C9D C9E C9F 120.4(3) . . ?
C9E C9F C9A 120.7(3) . . ?
C10F C10A C10B 119.2(2) . . ?
C10F C10A P4 116.7(2) . . ?
C10B C10A P4 124.1(2) . . ?
C10A C10B C10C 120.2(3) . . ?
C10D C10C C10B 119.7(3) . . ?
C10E C10D C10C 120.1(3) . . ?
C10D C10E C10F 120.6(4) . . ?
C10E C10F C10A 120.2(3) . . ?
C11F C11A C11B 118.1(2) . . ?
C11F C11A P4 123.8(2) . . ?
C11B C11A P4 118.0(2) . . ?
C11C C11B C11A 120.5(2) . . ?
C11D C11C C11B 120.5(3) . . ?
C11C C11D C11E 119.7(3) . . ?
C11D C11E C11F 120.3(3) . . ?
C11A C11F C11E 120.9(2) . . ?
C12F C12A C12B 118.0(2) . . ?
C12F C12A P4 118.9(2) . . ?
C12B C12A P4 123.2(2) . . ?
C12C C12B C12A 121.0(2) . . ?
C12D C12C C12B 120.3(3) . . ?
C12C C12D C12E 120.2(3) . . ?
C12D C12E C12F 119.8(3) . . ?
C12A C12F C12E 120.8(3) . . ?
O21 C20 O20 122.6(2) . . ?
O21 C20 C21 118.8(2) . . ?
O20 C20 C21 118.5(2) . . ?
C22 C21 C26 119.0(3) . . ?
C22 C21 C20 122.7(3) . . ?
C26 C21 C20 118.3(3) . . ?
C21 C22 C23 122.2(4) . . ?
C21 C22 O22 117.6(2) . . ?
C23 C22 O22 119.9(4) . . ?
C22 C23 C24 117.6(5) . . ?
C25 C24 C23 121.3(4) . . ?
C24 C25 C26 120.8(5) . . ?
C25 C26 C21 119.2(4) . . ?
O23 C27 O22 123.6(4) . . ?
O23 C27 C28A 124.7(3) . . ?
O22 C27 C28A 111.7(3) . . ?
C28B C28A C28F 118.0(4) . . ?
C28B C28A C27 124.2(3) . . ?
C28F C28A C27 117.8(3) . . ?
C28A C28B C28C 120.2(3) . . ?
C28D C28C C28B 120.9(4) . . ?
C28C C28D C28E 121.4(5) . . ?
C28D C28E C28F 120.5(4) . . ?
C28E C28F C28A 118.9(4) . . ?
O51 C51 C52 125.3(7) . . ?
O51 C51 C53 118.2(7) . . ?
C52 C51 C53 116.5(5) . . ?

loop_
_geom_bond_atom_site_label_1
_geom_bond_atom_site_label_2
_geom_bond_distance
_geom_bond_site_symmetry_2
_geom_bond_publ_flag
Cu1 O10 2.148(2) . ?
Cu1 P1 2.2262(6) . ?
Cu1 P2 2.2389(6) . ?
Cu1 O11 2.280(2) . ?
P1 C1A 1.826(2) . ?
P1 C3A 1.825(2) . ?
P1 C2A 1.829(2) . ?
P2 C6A 1.821(2) . ?
P2 C4A 1.821(2) . ?
P2 C5A 1.824(2) . ?
O10 C10 1.250(3) . ?
O11 C10 1.244(3) . ?
O12 C17 1.357(3) . ?
O12 C12 1.404(3) . ?
O13 C17 1.205(3) . ?
C1A C1F 1.380(3) . ?
C1A C1B 1.390(3) . ?
C1B C1C 1.384(3) . ?
C1C C1D 1.368(4) . ?
C1D C1E 1.374(4) . ?
C1E C1F 1.391(3) . ?
C2A C2B 1.387(3) . ?
C2A C2F 1.391(3) . ?
C2B C2C 1.406(4) . ?
C2C C2D 1.359(5) . ?
C2D C2E 1.374(5) . ?
C2E C2F 1.383(4) . ?
C3A C3F 1.387(3) . ?
C3A C3B 1.383(3) . ?
C3B C3C 1.375(4) . ?
C3C C3D 1.367(5) . ?
C3D C3E 1.373(5) . ?
C3E C3F 1.389(4) . ?
C4A C4B 1.383(3) . ?
C4A C4F 1.383(3) . ?
C4B C4C 1.377(4) . ?
C4C C4D 1.363(5) . ?
C4D C4E 1.375(4) . ?
C4E C4F 1.392(3) . ?
C5A C5B 1.381(3) . ?
C5A C5F 1.389(3) . ?
C5B C5C 1.387(3) . ?
C5C C5D 1.369(4) . ?
C5D C5E 1.369(4) . ?
C5E C5F 1.384(4) . ?
C6A C6B 1.384(3) . ?
C6A C6F 1.390(3) . ?
C6B C6C 1.386(3) . ?
C6C C6D 1.365(4) . ?
C6D C6E 1.371(4) . ?
C6E C6F 1.382(3) . ?
C10 C11 1.513(3) . ?
C11 C12 1.389(3) . ?
C11 C16 1.394(3) . ?
C12 C13 1.381(3) . ?
C13 C14 1.379(5) . ?
C14 C15 1.377(5) . ?
C15 C16 1.397(4) . ?
C17 C18A 1.477(4) . ?
C18A C18B 1.382(3) . ?
C18A C18F 1.394(4) . ?
C18B C18C 1.386(4) . ?
C18C C18D 1.374(4) . ?
C18D C18E 1.349(5) . ?
C18E C18F 1.372(5) . ?
O41 C41 1.209(4) . ?
C41 C42 1.461(4) . ?
C41 C43 1.491(5) . ?
Cu2 O20 2.183(2) . ?
Cu2 O21 2.226(2) . ?
Cu2 P3 2.2360(6) . ?
Cu2 P4 2.2435(6) . ?
P3 C8A 1.827(2) . ?
P3 C9A 1.829(2) . ?
P3 C7A 1.830(2) . ?
P4 C10A 1.811(2) . ?
P4 C11A 1.824(2) . ?
P4 C12A 1.828(2) . ?
O20 C20 1.246(3) . ?
O21 C20 1.245(3) . ?
O22 C27 1.336(4) . ?
O22 C22 1.441(4) . ?
O23 C27 1.212(4) . ?
C7A C7F 1.381(3) . ?
C7A C7B 1.387(3) . ?
C7B C7C 1.380(4) . ?
C7C C7D 1.383(4) . ?
C7D C7E 1.364(4) . ?
C7E C7F 1.389(3) . ?
C8A C8F 1.385(3) . ?
C8A C8B 1.386(3) . ?
C8B C8C 1.381(4) . ?
C8C C8D 1.380(5) . ?
C8D C8E 1.367(5) . ?
C8E C8F 1.395(4) . ?
C9A C9B 1.381(3) . ?
C9A C9F 1.389(3) . ?
C9B C9C 1.381(4) . ?
C9C C9D 1.375(5) . ?
C9D C9E 1.371(5) . ?
C9E C9F 1.384(4) . ?
C10A C10F 1.385(4) . ?
C10A C10B 1.383(3) . ?
C10B C10C 1.387(4) . ?
C10C C10D 1.380(6) . ?
C10D C10E 1.364(6) . ?
C10E C10F 1.373(4) . ?
C11A C11F 1.378(3) . ?
C11A C11B 1.396(3) . ?
C11B C11C 1.380(4) . ?
C11C C11D 1.370(4) . ?
C11D C11E 1.370(4) . ?
C11E C11F 1.386(3) . ?
C12A C12F 1.378(3) . ?
C12A C12B 1.378(3) . ?
C12B C12C 1.379(3) . ?
C12C C12D 1.350(4) . ?
C12D C12E 1.367(5) . ?
C12E C12F 1.386(4) . ?
C20 C21 1.510(3) . ?
C21 C22 1.374(4) . ?
C21 C26 1.400(4) . ?
C22 C23 1.389(4) . ?
C23 C24 1.397(8) . ?
C24 C25 1.354(8) . ?
C25 C26 1.392(5) . ?
C27 C28A 1.475(5) . ?
C28A C28B 1.372(4) . ?
C28A C28F 1.430(5) . ?
C28B C28C 1.374(5) . ?
C28C C28D 1.337(6) . ?
C28D C28E 1.339(6) . ?
C28E C28F 1.381(6) . ?
O51 C51 1.199(5) . ?
C51 C52 1.453(8) . ?
C51 C53 1.470(8) . ?
